data_9015661
loop_
_publ_author_name
'Henning, P. A.'
'Adolfsson, E.'
'Grins, J.'

_publ_section_title
;
 The chalcogenide phosphate apatites Ca10(PO4)6S, Sr10(PO4)6S, Ba10(PO4)6S and Ca10(PO4)6Se
;
_journal_name_full 'Zeitschrift fur Kristallographie'
_journal_page_first 226
_journal_page_last 230
_journal_volume 215
_journal_year 2000
_chemical_compound_source Synthetic
_chemical_formula_sum 'O24 P6 S Sr10'
_space_group_IT_number 147
_symmetry_space_group_name_Hall '-P 3'
_symmetry_space_group_name_H-M 'P -3'
_cell_angle_alpha 90
_cell_angle_beta 90
_cell_angle_gamma 120
_cell_length_a 9.8077
_cell_length_b 9.8077
_cell_length_c 7.2089
_cell_formula_units_Z 1
_cell_volume 600.529
_database_code_amcsd 0019725
_exptl_crystal_density_diffrn 4.087
_cod_original_formula_sum 'Sr10 P6 O24 S'
_cod_database_code 9015661
_amcsd_formula_title Sr10(PO4)6S

loop_
_space_group_symop_operation_xyz
x,y,z
y,-x+y,-z
-x+y,-x,z
-x,-y,-z
-y,x-y,z
x-y,x,-z

loop_
_atom_site_label
_atom_site_fract_x
_atom_site_fract_y
_atom_site_fract_z
_atom_site_U_iso_or_equiv
Sr11 0.33333 0.66667 0.02150 0.00702
Sr12 0.33333 0.66667 0.51620 0.00702
Sr2 0.24561 0.98698 0.25788 0.00702
P 0.39820 0.36970 0.24750 0.00380
O1 0.33130 0.48230 0.26620 0.01260
O2 0.58090 0.46230 0.21110 0.01260
O31 0.30770 0.24310 0.09060 0.01260
O32 0.37650 0.28200 0.43090 0.01260
S 0.00000 0.00000 0.50000 0.01130

loop_
_cod_related_entry_id
_cod_related_entry_database
_cod_related_entry_code
1 AMCSD 0019725
